data_8102895
loop_
_publ_author_name
'I. Veremchuk'
'Yu. Prots'
'A. Leithe-Jasper'
'Yu. Kuz'ma'

_publ_section_title
;
Refinement of the crystal structure of ytterbium nickel tetraboride, 
YbNiB~4~
;
_journal_issue 2
_journal_name_full 'Zeitschrift f\"ur Kristallographie - New Crystal Structures'
_journal_page_first 125
_journal_page_last 126
_journal_volume 220
_journal_year 2005
_chemical_formula_sum 'B4 Ni Yb'
_chemical_formula_weight 274.99
_chemical_name_systematic 'ytterbium nickel tetraboride'
_space_group_IT_number 55
_symmetry_cell_setting orthorhombic
_symmetry_space_group_name_Hall '-P 2 2ab'
_symmetry_space_group_name_H-M 'P b a m'
_cell_angle_alpha 90
_cell_angle_beta 90
_cell_angle_gamma 90
_cell_formula_units_Z 4
_cell_length_a 5.8645(2)
_cell_length_b 11.3680(5)
_cell_length_c 3.3850(2)
_cell_measurement_theta_max 30.9975
_cell_measurement_theta_min 3.4765
_cell_volume 225.670(18)
_computing_cell_refinement 'CSD (Akselrud, 1993)'
_computing_data_collection 'CrystalClear (Rigaku Corp., 2000)'
_computing_data_reduction 'CrystalClear (Rigaku Corp., 2000)'
_computing_structure_refinement 'CSD (Akselrud, 1993)'
_diffrn_ambient_temperature 295.15
_diffrn_detector_area_resol_mean 14.6306
_diffrn_measurement_details
;
scan:
    Number of images: 400
               Slice: -30.0000 - 210.0000
         Image width: 0.6000
            Exp time: 40.0000
       Rotation axis: Phi
               Omega: 0.0000
                 Chi: 0.0000
                 Phi: 0.0000
                 XTD: 42.4100
              2theta: -20.0000
scan:
    Number of images: 100
               Slice: -35.0000 - 25.0000
         Image width: 0.6000
            Exp time: 40.0000
       Rotation axis: Omega
               Omega: 0.0000
                 Chi: -90.0000
                 Phi: 85.0000
                 XTD: 42.4100
              2theta: -20.0000
;
_diffrn_measurement_device 'Rigaku AFC7'
_diffrn_radiation_detector Mercury70
_diffrn_radiation_monochromator 'Graphite Monochromator'
_diffrn_radiation_source 'Sealed Tube'
_diffrn_radiation_type 'Mo K\a'
_diffrn_radiation_wavelength 0.7107
_diffrn_reflns_av_R_equivalents 0.026
_diffrn_reflns_limit_h_max 7
_diffrn_reflns_limit_h_min -7
_diffrn_reflns_limit_k_max 10
_diffrn_reflns_limit_k_min -10
_diffrn_reflns_limit_l_max 4
_diffrn_reflns_limit_l_min -4
_diffrn_reflns_number 1780
_diffrn_reflns_reduction_process 'Lp corrections applied'
_diffrn_reflns_theta_full 30.998
_diffrn_reflns_theta_max 30.998
_diffrn_reflns_theta_min 3.4765
_diffrn_source_current 40.0000
_diffrn_source_power 2.0000
_diffrn_source_voltage 50.0000
_exptl_absorpt_coefficient_mu 51.13
_exptl_crystal_colour grey
_exptl_crystal_density_diffrn 8.0931
_exptl_crystal_density_method 'not measured'
_exptl_crystal_description needle
_exptl_crystal_F_000 472
_exptl_crystal_size_max 0.020
_exptl_crystal_size_mid 0.030
_exptl_crystal_size_min 0.050
_refine_diff_density_max 1.87
_refine_diff_density_min -2.78
_refine_ls_extinction_coef 0.0098(5)
_refine_ls_extinction_expression Fc1/[(\s(F~o~)^2^)*(1-exp(-0*sin^2^\t/\l))]
_refine_ls_extinction_method SHELXL
_refine_ls_goodness_of_fit_ref 1.03
_refine_ls_matrix_type full
_refine_ls_number_parameters 26
_refine_ls_number_reflns 425
_refine_ls_restrained_S_all 1.101
_refine_ls_R_factor_gt 0.025
_refine_ls_shift/su_max 0.001
_refine_ls_structure_factor_coef F
_refine_ls_weighting_scheme unit
_refine_ls_wR_factor_ref 0.026
_reflns_number_gt 375
_reflns_number_total 1780
_reflns_threshold_expression >4sigma(I)
_cod_data_source_file 409820.cff
_cod_data_source_block iv_ybnib4
_cod_original_cell_volume 225.67(3)
_cod_original_formula_sum 'Yb1 Ni1 B4'
_cod_database_code 8102895

loop_
_symmetry_equiv_pos_as_xyz
x,y,z
1/2-x,1/2+y,z
1/2+x,1/2-y,z
-x,-y,z
-x,-y,-z
-1/2+x,-1/2-y,-z
-1/2-x,-1/2+y,-z
x,y,-z

loop_
_atom_site_aniso_label
_atom_site_aniso_U_11
_atom_site_aniso_U_22
_atom_site_aniso_U_33
_atom_site_aniso_U_12
_atom_site_aniso_U_13
_atom_site_aniso_U_23
Yb 0.0035(2) 0.0018(2) 0.00485(2) 0.00003(1) 0 0
Ni 0.0045(4) 0.0029(4) 0.0050(3) 0.0006(4) 0 0

loop_
_atom_site_label
_atom_site_type_symbol
_atom_site_fract_x
_atom_site_fract_y
_atom_site_fract_z
_atom_site_U_iso_or_equiv
_atom_site_thermal_displace_type
_atom_site_occupancy
_atom_site_symmetry_multiplicity
_atom_site_Wyckoff_symbol
Yb Yb 0.12738(5) 0.15020(2) 0 0.00339(1) Uani 1 4 h
Ni Ni 0.63401(2) 0.08839(8) 0 0.0041(2) Uani 1 4 h
B1 B 0.7846(14) 0.1841(7) 0.5 0.0033(13) Uiso 1 4 g
B2 B 0.3855(14) 0.0475(7) 0.5 0.0057(13) Uiso 1 4 g
B3 B 0.8608(15) 0.0332(7) 0.5 0.0077(14) Uiso 1 4 g
B4 B 0.4786(14) 0.1929(7) 0.5 0.0042(13) Uiso 1 4 g

loop_
_atom_type_symbol
_atom_type_description
_atom_type_number_in_cell
_atom_type_scat_dispersion_real
_atom_type_scat_dispersion_imag
_atom_type_scat_source
Yb Yb 4.00 -0.884 5.548 International_Tables_Vol_IV_Table_2.3.1
Ni Ni 4.00 0.285 1.113 International_Tables_Vol_IV_Table_2.3.1
B B 16.00 0.000 0.001 International_Tables_Vol_IV_Table_2.3.1
